data_4514931
loop_
_publ_author_name
'Jones, Christopher G.'
'Asay, Matthew'
'Kim, Lee Joon'
'Kleinsasser, Jack F.'
'Saha, Ambarneil'
'Fulton, Tyler J.'
'Berkley, Kevin R.'
'Cascio, Duilio'
'Malyutin, Andrey G.'
'Conley, Matthew P.'
'Stoltz, Brian M.'
'Lavallo, Vincent'
'Rodr\'iguez, Jos\'e A'
'Nelson, Hosea M.'

_publ_section_title
;
 Characterization of Reactive Organometallic Species via MicroED.
;
_journal_issue 9
_journal_name_full 'ACS central science'
_journal_page_first 1507
_journal_page_last 1513
_journal_paper_doi 10.1021/acscentsci.9b00403
_journal_volume 5
_journal_year 2019
_chemical_absolute_configuration syn
_chemical_formula_sum 'C168 H160 N4 O8 P4 Pd4'
_chemical_formula_weight 2912.72
_chemical_name_common PdPHOX
_space_group_crystal_system orthorhombic
_space_group_IT_number 19
_space_group_name_Hall 'P 2ac 2ab'
_space_group_name_H-M_alt 'P 21 21 21'
_symmetry_space_group_name_Hall 'P 2ac 2ab'
_symmetry_space_group_name_H-M 'P 21 21 21'
_atom_sites_solution_hydrogens geom
_atom_sites_solution_primary direct
_atom_sites_solution_secondary difmap
_audit_creation_method SHELXL-2018/3
_cell_angle_alpha 90.00(3)
_cell_angle_beta 90.00(3)
_cell_angle_gamma 90.00(3)
_cell_formula_units_Z 1
_cell_length_a 10.200(2)
_cell_length_b 17.040(3)
_cell_length_c 19.900(4)
_cell_measurement_reflns_used 3596
_cell_measurement_temperature 293(2)
_cell_measurement_theta_max 0.564
_cell_measurement_theta_min 0.079
_cell_volume 3458.8(11)
_computing_cell_refinement 'XSCALE XDS'
_computing_data_collection TVIPS
_computing_data_reduction XDSCONV
_computing_molecular_graphics ShelxLe
_computing_structure_refinement 'SHELXL-2018/3 (Sheldrick, 2018)'
_computing_structure_solution 'SHELXT 2018/2 (Sheldrick, 2018)'
_diffrn_ambient_temperature 293(2)
_diffrn_detector_area_resol_mean 32
_diffrn_measured_fraction_theta_full 0.993
_diffrn_measured_fraction_theta_max 0.992
_diffrn_measurement_device_type 'Technai F-30'
_diffrn_measurement_method 'continuous rotation'
_diffrn_radiation_type '300 KeV electrons'
_diffrn_radiation_wavelength 0.01969
_diffrn_reflns_av_R_equivalents 0.2282
_diffrn_reflns_av_unetI/netI 0.2641
_diffrn_reflns_Laue_measured_fraction_full 0.993
_diffrn_reflns_Laue_measured_fraction_max 0.992
_diffrn_reflns_limit_h_max 10
_diffrn_reflns_limit_h_min -10
_diffrn_reflns_limit_k_max 17
_diffrn_reflns_limit_k_min -17
_diffrn_reflns_limit_l_max 19
_diffrn_reflns_limit_l_min -19
_diffrn_reflns_number 12338
_diffrn_reflns_point_group_measured_fraction_full 0.994
_diffrn_reflns_point_group_measured_fraction_max 0.994
_diffrn_reflns_theta_full 0.564
_diffrn_reflns_theta_max 0.564
_diffrn_reflns_theta_min 0.079
_diffrn_source 'electron microscope FEG'
_exptl_absorpt_coefficient_mu 0.000
_exptl_absorpt_correction_T_max 0.0
_exptl_absorpt_correction_T_min 0.0
_exptl_absorpt_correction_type none
_exptl_crystal_colour yellow
_exptl_crystal_density_diffrn 1.398
_exptl_crystal_description 'nano crystals'
_exptl_crystal_F_000 583
_exptl_crystal_size_max 0.001
_exptl_crystal_size_mid 0.0007
_exptl_crystal_size_min 0.0005
_refine_diff_density_max 0.279
_refine_diff_density_min -0.176
_refine_diff_density_rms 0.049
_refine_ls_abs_structure_details
;
 All f" are zero, so absolute structure could not be determined
;
_refine_ls_abs_structure_Flack 0
_refine_ls_extinction_coef 584(41)
_refine_ls_extinction_expression Fc^*^=kFc[1+0.001xFc^2^\l^3^/sin(2\q)]^-1/4^
_refine_ls_extinction_method 'SHELXL-2018/3 (Sheldrick 2018)'
_refine_ls_goodness_of_fit_ref 1.301
_refine_ls_hydrogen_treatment constr
_refine_ls_matrix_type full
_refine_ls_number_parameters 428
_refine_ls_number_reflns 3596
_refine_ls_number_restraints 429
_refine_ls_restrained_S_all 1.249
_refine_ls_R_factor_all 0.1764
_refine_ls_R_factor_gt 0.1432
_refine_ls_shift/su_max 0.000
_refine_ls_shift/su_mean 0.000
_refine_ls_structure_factor_coef Fsqd
_refine_ls_weighting_details 'w=1/[\s^2^(Fo^2^)+(0.1000P)^2^] where P=(Fo^2^+2Fc^2^)/3'
_refine_ls_weighting_scheme calc
_refine_ls_wR_factor_gt 0.3168
_refine_ls_wR_factor_ref 0.3504
_reflns_Friedel_coverage 0.744
_reflns_Friedel_fraction_full 0.997
_reflns_Friedel_fraction_max 0.997
_reflns_number_gt 2459
_reflns_number_total 3596
_reflns_threshold_expression 'I > 2\s(I)'
_cod_data_source_file oc9b00403_si_007.cif
_cod_data_source_block scaled_a
_cod_depositor_comments
;
The following automatic conversions were performed:

'_atom_sites_solution_primary' value 'Direct' changed to 'direct'
according to
/home/data/users/saulius/crontab/automatic-downloads/current/ACS/lib/dictionaries/cif_core.dic
dictionary named 'cif_core.dic' version 2.4.2 from 2011-04-26.

'_atom_sites_solution_secondary' value 'Difmap' changed to 'difmap'
according to
/home/data/users/saulius/crontab/automatic-downloads/current/ACS/lib/dictionaries/cif_core.dic
dictionary named 'cif_core.dic' version 2.4.2 from 2011-04-26.

Automatic conversion script
Id: cif_fix_values 4973 2017-02-22 13:04:09Z antanas 
;
_cod_database_code 4514931
_shelx_shelxl_version_number 2018/3
_shelx_space_group_comment
;
The symmetry employed for this shelxl refinement is uniquely defined
by the following loop, which should always be used as a source of
symmetry information in preference to the above space-group names.
They are only intended as comments.
;

loop_
_space_group_symop_operation_xyz
'x, y, z'
'-x+1/2, -y, z+1/2'
'-x, y+1/2, -z+1/2'
'x+1/2, -y+1/2, -z'

loop_
_atom_site_label
_atom_site_type_symbol
_atom_site_fract_x
_atom_site_fract_y
_atom_site_fract_z
_atom_site_U_iso_or_equiv
_atom_site_adp_type
_atom_site_occupancy
_atom_site_site_symmetry_order
_atom_site_calc_flag
_atom_site_refinement_flags_posn
_atom_site_refinement_flags_adp
Pd1 Pd 0.5843(4) 0.3887(2) 0.60337(19) 0.0437(12) Uani 1 1 d . .
P1 P 0.5272(9) 0.5122(5) 0.6321(5) 0.039(2) Uani 1 1 d . .
O1 O 0.8158(18) 0.5206(15) 0.4666(12) 0.086(6) Uani 1 1 d . .
N1 N 0.6676(18) 0.4490(12) 0.5175(9) 0.058(4) Uani 1 1 d . .
O2 O 0.4114(16) 0.2264(12) 0.5690(10) 0.071(5) Uani 1 1 d . .
C1 C 0.4146(15) 0.5592(9) 0.5765(9) 0.044(4) Uani 1 1 d D .
C2 C 0.4383(19) 0.6266(10) 0.5474(10) 0.060(5) Uani 1 1 d D .
H2 H 0.516809 0.652521 0.555955 0.072 Uiso 1 1 calc R U
C4 C 0.347(2) 0.6597(17) 0.5039(13) 0.106(9) Uani 1 1 d D .
H4 H 0.364863 0.708398 0.484768 0.127 Uiso 1 1 calc R U
C3 C 0.236(2) 0.6235(15) 0.4890(15) 0.100(8) Uani 1 1 d D .
H3 H 0.176039 0.646741 0.460163 0.120 Uiso 1 1 calc R U
C5 C 0.212(2) 0.5538(17) 0.5156(13) 0.090(7) Uani 1 1 d D .
H5 H 0.137353 0.525090 0.504796 0.108 Uiso 1 1 calc R U
C6 C 0.3036(16) 0.5270(14) 0.5602(11) 0.069(6) Uani 1 1 d D .
H6 H 0.284056 0.479827 0.581421 0.082 Uiso 1 1 calc R U
C7 C 0.4578(18) 0.5336(10) 0.7161(9) 0.052(5) Uani 1 1 d D .
C8 C 0.3743(18) 0.5931(11) 0.7299(9) 0.057(5) Uani 1 1 d D .
H8 H 0.347520 0.626476 0.695566 0.068 Uiso 1 1 calc R U
C9 C 0.329(2) 0.6047(13) 0.7930(10) 0.073(6) Uani 1 1 d D .
H9 H 0.272547 0.646024 0.802056 0.087 Uiso 1 1 calc R U
C10 C 0.368(2) 0.5551(12) 0.8436(11) 0.073(6) Uani 1 1 d D .
H10 H 0.336999 0.562546 0.887124 0.088 Uiso 1 1 calc R U
C11 C 0.4508(18) 0.4957(10) 0.8301(9) 0.052(5) Uani 1 1 d D .
H11 H 0.473474 0.460082 0.863481 0.063 Uiso 1 1 calc R U
C12 C 0.4998(19) 0.4884(10) 0.7689(8) 0.049(4) Uani 1 1 d D .
H12 H 0.565053 0.451348 0.761394 0.059 Uiso 1 1 calc R U
C13 C 0.6711(18) 0.5667(11) 0.6276(8) 0.056(4) Uani 1 1 d D .
C14 C 0.706(2) 0.6226(12) 0.6750(12) 0.074(6) Uani 1 1 d D .
H14 H 0.653658 0.627461 0.713050 0.089 Uiso 1 1 calc R U
C15 C 0.812(3) 0.6707(16) 0.6695(15) 0.106(8) Uani 1 1 d D .
H15 H 0.826390 0.708702 0.702160 0.127 Uiso 1 1 calc R U
C16 C 0.896(2) 0.6640(19) 0.6169(13) 0.125(11) Uani 1 1 d D .
H16 H 0.969241 0.696321 0.612859 0.150 Uiso 1 1 calc R U
C17 C 0.868(2) 0.6071(15) 0.5701(15) 0.097(7) Uani 1 1 d D .
H17 H 0.926365 0.599779 0.534610 0.116 Uiso 1 1 calc R U
C18 C 0.7581(18) 0.5604(13) 0.5736(11) 0.066(5) Uani 1 1 d D .
C19 C 0.743(2) 0.5062(15) 0.5175(11) 0.067(5) Uani 1 1 d . .
C20 C 0.793(2) 0.4564(16) 0.4215(12) 0.082(6) Uani 1 1 d . .
H20A H 0.869579 0.422791 0.419250 0.099 Uiso 1 1 calc R U
H20B H 0.773781 0.475672 0.376741 0.099 Uiso 1 1 calc R U
C21 C 0.6752(17) 0.4107(13) 0.4496(8) 0.059(4) Uani 1 1 d . .
H21 H 0.700284 0.355603 0.455375 0.071 Uiso 1 1 calc R U
C22 C 0.550(2) 0.4145(15) 0.4082(9) 0.070(5) Uani 1 1 d . .
C23 C 0.573(3) 0.370(2) 0.3420(11) 0.142(13) Uani 1 1 d . .
H23A H 0.491563 0.363780 0.318803 0.212 Uiso 1 1 calc R U
H23B H 0.610765 0.319906 0.351383 0.212 Uiso 1 1 calc R U
H23C H 0.632544 0.400043 0.314334 0.212 Uiso 1 1 calc R U
C24 C 0.4379(17) 0.3780(13) 0.4460(11) 0.069(5) Uani 1 1 d . .
H24A H 0.356405 0.396108 0.427512 0.104 Uiso 1 1 calc R U
H24B H 0.443105 0.392754 0.492495 0.104 Uiso 1 1 calc R U
H24C H 0.442748 0.321954 0.442191 0.104 Uiso 1 1 calc R U
C25 C 0.516(3) 0.5061(15) 0.3979(14) 0.100(7) Uani 1 1 d . .
H25A H 0.439376 0.511027 0.369864 0.150 Uiso 1 1 calc R U
H25B H 0.588408 0.531995 0.376818 0.150 Uiso 1 1 calc R U
H25C H 0.498650 0.529844 0.440739 0.150 Uiso 1 1 calc R U
C26 C 0.6837(15) 0.1529(14) 0.3602(8) 0.062(5) Uani 1 1 d D .
H26 H 0.737802 0.188947 0.381684 0.075 Uiso 1 1 calc R U
C27 C 0.7203(17) 0.1242(12) 0.3004(10) 0.066(6) Uani 1 1 d D .
H27 H 0.799566 0.139488 0.281349 0.079 Uiso 1 1 calc R U
C28 C 0.6421(19) 0.0734(14) 0.2683(12) 0.084(7) Uani 1 1 d D .
H28 H 0.663627 0.054746 0.225783 0.100 Uiso 1 1 calc R U
C29 C 0.530(2) 0.0500(18) 0.2998(11) 0.101(10) Uani 1 1 d D .
H29 H 0.477817 0.012351 0.278980 0.121 Uiso 1 1 calc R U
C30 C 0.491(2) 0.0793(13) 0.3606(10) 0.071(6) Uani 1 1 d D .
H30 H 0.412364 0.063874 0.380555 0.085 Uiso 1 1 calc R U
C31 C 0.5709(15) 0.1313(11) 0.3901(9) 0.053(5) Uani 1 1 d D .
C32 C 0.5250(18) 0.1644(12) 0.4550(9) 0.055(5) Uani 1 1 d . .
H32 H 0.435910 0.159783 0.464208 0.067 Uiso 1 1 calc R U
C33 C 0.594(2) 0.1983(11) 0.4993(9) 0.051(5) Uani 1 1 d . .
H33 H 0.683551 0.204776 0.492106 0.062 Uiso 1 1 calc R U
C34 C 0.5325(17) 0.2285(12) 0.5642(9) 0.050(4) Uani 1 1 d . .
C35 C 0.6098(17) 0.2724(11) 0.6075(9) 0.049(4) Uani 1 1 d . .
H35 H 0.695034 0.285740 0.595546 0.059 Uiso 1 1 calc R U
C36 C 0.5580(18) 0.2966(11) 0.6697(9) 0.052(4) Uani 1 1 d . .
H36 H 0.469972 0.310679 0.671010 0.062 Uiso 1 1 calc R U
C37 C 0.6346(19) 0.3013(13) 0.7344(9) 0.065(5) Uani 1 1 d D .
C38 C 0.565(2) 0.2977(11) 0.7919(9) 0.067(5) Uani 1 1 d D .
H38 H 0.474715 0.292071 0.791394 0.081 Uiso 1 1 calc R U
C39 C 0.634(3) 0.3026(14) 0.8522(11) 0.093(7) Uani 1 1 d D .
H39 H 0.587347 0.301625 0.892357 0.111 Uiso 1 1 calc R U
C40 C 0.765(3) 0.3086(16) 0.8543(12) 0.102(8) Uani 1 1 d D .
H40 H 0.809110 0.306954 0.895255 0.122 Uiso 1 1 calc R U
C41 C 0.834(3) 0.3173(19) 0.7958(13) 0.115(9) Uani 1 1 d D .
H41 H 0.923123 0.328110 0.796424 0.138 Uiso 1 1 calc R U
C42 C 0.766(2) 0.309(2) 0.7351(11) 0.107(10) Uani 1 1 d D .
H42 H 0.812571 0.309690 0.694765 0.129 Uiso 1 1 calc R U

loop_
_atom_site_aniso_label
_atom_site_aniso_U_11
_atom_site_aniso_U_22
_atom_site_aniso_U_33
_atom_site_aniso_U_23
_atom_site_aniso_U_13
_atom_site_aniso_U_12
Pd1 0.050(2) 0.046(2) 0.035(2) 0.001(2) 0.0045(18) 0.0016(19)
P1 0.050(5) 0.036(5) 0.032(5) 0.005(4) -0.006(4) 0.012(4)
O1 0.066(10) 0.114(15) 0.078(12) 0.017(10) 0.030(10) 0.003(10)
N1 0.063(10) 0.077(11) 0.033(7) 0.011(7) 0.005(7) 0.010(8)
O2 0.051(6) 0.091(13) 0.071(12) -0.026(12) 0.014(8) -0.002(9)
C1 0.045(7) 0.034(9) 0.052(10) 0.009(8) -0.003(8) 0.005(7)
C2 0.083(11) 0.028(9) 0.069(13) 0.008(9) -0.003(10) -0.002(8)
C4 0.109(15) 0.12(2) 0.087(17) 0.064(17) -0.019(14) -0.015(14)
C3 0.080(13) 0.122(19) 0.10(2) 0.026(16) -0.016(13) 0.019(13)
C5 0.059(11) 0.115(17) 0.095(18) 0.012(16) -0.023(11) 0.005(12)
C6 0.046(8) 0.087(14) 0.072(14) 0.012(13) -0.006(9) -0.011(9)
C7 0.073(12) 0.050(11) 0.034(8) -0.006(8) 0.003(8) 0.013(8)
C8 0.080(13) 0.046(11) 0.045(9) 0.003(9) 0.020(9) 0.015(8)
C9 0.103(15) 0.051(12) 0.063(10) -0.004(10) 0.039(11) 0.012(11)
C10 0.092(14) 0.082(14) 0.045(11) -0.007(10) 0.019(11) 0.008(10)
C11 0.083(13) 0.034(10) 0.040(8) 0.001(9) -0.002(9) -0.013(8)
C12 0.078(12) 0.025(9) 0.046(8) 0.005(8) 0.001(8) -0.001(8)
C13 0.061(9) 0.054(10) 0.053(10) 0.008(9) -0.010(7) -0.006(8)
C14 0.084(12) 0.057(13) 0.081(14) -0.015(11) 0.016(11) -0.018(10)
C15 0.118(17) 0.094(17) 0.105(18) 0.016(15) -0.011(13) -0.054(14)
C16 0.076(15) 0.17(3) 0.13(2) 0.013(18) -0.010(13) -0.076(17)
C17 0.062(11) 0.109(18) 0.118(19) 0.027(14) -0.001(12) -0.027(11)
C18 0.052(9) 0.075(13) 0.071(11) 0.007(10) 0.008(8) -0.015(9)
C19 0.055(11) 0.091(13) 0.056(11) 0.013(8) 0.010(9) 0.003(9)
C20 0.082(12) 0.100(15) 0.065(13) 0.034(10) 0.037(11) 0.004(12)
C21 0.059(8) 0.085(13) 0.034(8) 0.014(8) 0.025(7) 0.013(8)
C22 0.092(10) 0.099(13) 0.019(8) -0.011(10) 0.004(7) 0.006(10)
C23 0.15(2) 0.23(3) 0.043(12) -0.060(18) -0.001(13) 0.06(3)
C24 0.070(10) 0.078(14) 0.060(12) 0.002(12) -0.011(9) 0.014(10)
C25 0.109(17) 0.113(14) 0.077(17) 0.026(15) -0.011(16) 0.017(14)
C26 0.032(7) 0.107(16) 0.049(10) -0.013(10) -0.004(7) 0.006(9)
C27 0.042(9) 0.091(16) 0.064(11) -0.013(12) 0.017(8) -0.005(9)
C28 0.064(11) 0.113(19) 0.074(14) -0.030(13) 0.014(9) -0.013(12)
C29 0.071(12) 0.15(2) 0.079(14) -0.059(15) 0.017(11) -0.044(14)
C30 0.074(11) 0.083(14) 0.056(11) -0.019(10) 0.007(9) -0.024(11)
C31 0.050(8) 0.062(12) 0.046(9) -0.012(8) 0.003(7) 0.002(8)
C32 0.046(9) 0.070(13) 0.050(9) -0.020(9) 0.012(8) -0.011(9)
C33 0.053(9) 0.060(12) 0.042(9) -0.011(9) -0.003(7) 0.011(9)
C34 0.050(7) 0.069(11) 0.030(8) -0.002(8) 0.006(7) -0.007(8)
C35 0.051(9) 0.063(9) 0.033(8) 0.001(8) 0.009(7) -0.014(8)
C36 0.055(10) 0.063(10) 0.037(7) 0.004(8) 0.010(7) -0.020(9)
C37 0.100(10) 0.058(13) 0.036(7) -0.004(10) -0.007(7) -0.010(11)
C38 0.117(14) 0.045(11) 0.039(8) 0.000(10) 0.006(8) 0.011(12)
C39 0.176(18) 0.062(15) 0.040(10) 0.014(13) -0.013(12) 0.005(18)
C40 0.176(18) 0.073(16) 0.057(11) 0.009(15) -0.050(14) 0.005(19)
C41 0.128(17) 0.13(2) 0.084(13) 0.028(19) -0.048(12) -0.02(2)
C42 0.090(11) 0.17(3) 0.056(11) 0.023(19) -0.014(10) -0.010(16)

loop_
_atom_type_symbol
_atom_type_description
_atom_type_scat_dispersion_real
_atom_type_scat_dispersion_imag
_atom_type_scat_source
C C 0.0000 0.0000 'International Tables Vol C Tables 4.2.6.8 and 6.1.1.4'
H H 0.0000 0.0000 'International Tables Vol C Tables 4.2.6.8 and 6.1.1.4'
O O 0.0000 0.0000 'International Tables Vol C Tables 4.2.6.8 and 6.1.1.4'
N N 0.0000 0.0000 'International Tables Vol C Tables 4.2.6.8 and 6.1.1.4'
P P 0.0000 0.0000 'International Tables Vol C Tables 4.2.6.8 and 6.1.1.4'
Pd Pd 0.0000 0.0000 'International Tables Vol C Tables 4.2.6.8 and 6.1.1.4'

loop_
_geom_angle_atom_site_label_1
_geom_angle_atom_site_label_2
_geom_angle_atom_site_label_3
_geom_angle
C35 Pd1 C36 40.4(7)
C35 Pd1 N1 116.8(8)
C36 Pd1 N1 156.0(8)
C35 Pd1 P1 161.2(6)
C36 Pd1 P1 120.8(6)
N1 Pd1 P1 81.9(6)
C13 P1 C1 105.7(9)
C13 P1 C7 105.3(9)
C1 P1 C7 103.0(9)
C13 P1 Pd1 105.5(7)
C1 P1 Pd1 115.3(7)
C7 P1 Pd1 120.8(7)
C19 O1 C20 105(2)
C19 N1 C21 108.0(18)
C19 N1 Pd1 128.0(17)
C21 N1 Pd1 121.6(15)
C6 C1 C2 114.9(19)
C6 C1 P1 121.7(14)
C2 C1 P1 123.3(14)
C1 C2 C4 120.6(19)
C3 C4 C2 121(2)
C5 C3 C4 119(3)
C3 C5 C6 116(2)
C1 C6 C5 128(2)
C8 C7 C12 117.5(17)
C8 C7 P1 124.9(13)
C12 C7 P1 117.5(12)
C9 C8 C7 120.8(18)
C8 C9 C10 119.7(18)
C11 C10 C9 120(2)
C12 C11 C10 119.5(18)
C11 C12 C7 122.3(17)
C14 C13 C18 114.4(18)
C14 C13 P1 123.3(14)
C18 C13 P1 122.3(14)
C15 C14 C13 124(2)
C14 C15 C16 121(2)
C15 C16 C17 117(2)
C16 C17 C18 123(2)
C17 C18 C13 121(2)
C17 C18 C19 115(2)
C13 C18 C19 124.7(17)
N1 C19 O1 121(2)
N1 C19 C18 124.3(19)
O1 C19 C18 115(2)
O1 C20 C21 106.7(18)
N1 C21 C22 115.2(15)
N1 C21 C20 98.5(18)
C22 C21 C20 116.0(17)
C24 C22 C21 110.5(15)
C24 C22 C23 110(2)
C21 C22 C23 108.2(19)
C24 C22 C25 107.5(19)
C21 C22 C25 107(2)
C23 C22 C25 113(2)
C27 C26 C31 122(2)
C26 C27 C28 119.6(18)
C27 C28 C29 118(2)
C28 C29 C30 123(2)
C31 C30 C29 116.7(19)
C30 C31 C26 120.6(17)
C30 C31 C32 116.0(16)
C26 C31 C32 123.4(17)
C33 C32 C31 127.0(16)
C32 C33 C34 120.8(17)
O2 C34 C35 122.3(19)
O2 C34 C33 117.8(18)
C35 C34 C33 118.3(15)
C34 C35 C36 119.4(15)
C34 C35 Pd1 115.8(13)
C36 C35 Pd1 72.4(10)
C35 C36 C37 124.9(16)
C35 C36 Pd1 67.2(10)
C37 C36 Pd1 115.9(12)
C38 C37 C42 121(2)
C38 C37 C36 116.9(17)
C42 C37 C36 122.0(17)
C37 C38 C39 118(2)
C40 C39 C38 122(2)
C39 C40 C41 119(3)
C40 C41 C42 118(2)
C37 C42 C41 121(2)

loop_
_geom_bond_atom_site_label_1
_geom_bond_atom_site_label_2
_geom_bond_distance
Pd1 C35 2.000(18)
Pd1 C36 2.068(17)
Pd1 N1 2.167(19)
Pd1 P1 2.258(10)
P1 C13 1.74(2)
P1 C1 1.78(2)
P1 C7 1.85(2)
O1 C19 1.28(3)
O1 C20 1.43(3)
N1 C19 1.24(3)
N1 C21 1.50(3)
O2 C34 1.24(2)
C1 C6 1.30(2)
C1 C2 1.308(19)
C2 C4 1.39(2)
C4 C3 1.32(3)
C3 C5 1.32(3)
C5 C6 1.37(2)
C7 C8 1.35(2)
C7 C12 1.37(2)
C8 C9 1.35(2)
C9 C10 1.37(2)
C10 C11 1.35(2)
C11 C12 1.32(2)
C13 C14 1.39(2)
C13 C18 1.40(2)
C14 C15 1.36(2)
C15 C16 1.36(3)
C16 C17 1.37(3)
C17 C18 1.38(2)
C18 C19 1.46(3)
C20 C21 1.54(3)
C21 C22 1.52(3)
C22 C24 1.50(3)
C22 C23 1.54(3)
C22 C25 1.61(3)
C26 C27 1.34(2)
C26 C31 1.35(2)
C27 C28 1.34(2)
C28 C29 1.36(2)
C29 C30 1.37(2)
C30 C31 1.34(2)
C31 C32 1.49(2)
C32 C33 1.27(2)
C33 C34 1.53(3)
C34 C35 1.39(2)
C35 C36 1.41(2)
C36 C37 1.51(3)
C37 C38 1.35(2)
C37 C42 1.35(2)
C38 C39 1.39(3)
C39 C40 1.34(3)
C40 C41 1.37(3)
C41 C42 1.40(3)
